data_7229210
loop_
_publ_author_name
'Kowalewska, Anna'
'Nowacka, Maria'
'W\/lodarska, Magdalena'
'Zgardzinska, B.'
'Zaleski, Rados\/law'
'Oszajca, Marcin'
'Krajenta, Justyna'
'Kazmierski, Slawomir'

_publ_section_title
;
 Solid-state dynamics and single-crystal to single-crystal structural
 transformations in octakis(3-chloropropyl)octasilsesquioxane and
 octavinyloctasilsesquioxane.
;
_journal_name_full 'Phys. Chem. Chem. Phys.'
_journal_paper_doi 10.1039/C7CP05233B
_journal_year 2017
_chemical_formula_sum 'C24 H48 Cl8 O12 Si8'
_chemical_formula_weight 1036.9
_chemical_name_systematic ' ?'
_space_group_IT_number 2
_symmetry_cell_setting triclinic
_symmetry_Int_Tables_number 2
_symmetry_space_group_name_Hall '-P 1'
_symmetry_space_group_name_H-M 'P -1'
_audit_update_record
;
2017-07-28 deposited with the CCDC.
2017-09-11 downloaded from the CCDC.
;
_cell_angle_alpha 81.761(4)
_cell_angle_beta 74.572(3)
_cell_angle_gamma 79.163(4)
_cell_formula_units_Z 1
_cell_length_a 10.0885(3)
_cell_length_b 10.2199(3)
_cell_length_c 12.6232(3)
_cell_measurement_temperature 353
_cell_volume 1226.23(6)
_diffrn_ambient_temperature 353
_diffrn_measurement_device_type 'PANalytical X'Pert PRO MPD'
_diffrn_radiation_probe x-ray
_diffrn_radiation_wavelength 1.5418
_exptl_absorpt_coefficient_mu 6.485
_exptl_crystal_density_diffrn 1.4042
_exptl_crystal_F_000 536
_pd_instr_location ' ?'
_pd_meas_2theta_range_inc 0.013
_pd_meas_2theta_range_max 64.992
_pd_meas_2theta_range_min 4.004
_pd_meas_number_of_points 4646
_pd_proc_2theta_range_inc 0.013
_pd_proc_2theta_range_max 64.992
_pd_proc_2theta_range_min 4.004
_pd_proc_ls_background_function 'Manual background combined with 15 Legendre polynoms'
_pd_proc_ls_pref_orient_corr none
_pd_proc_ls_profile_function Pseudo-Voigt
_pd_proc_ls_prof_R_factor 0.0197
_pd_proc_ls_prof_wR_expected 0.0167
_pd_proc_ls_prof_wR_factor 0.0255
_refine_ls_goodness_of_fit_all 1.53
_refine_ls_hydrogen_treatment constr
_refine_ls_number_constraints 12
_refine_ls_number_parameters 71
_refine_ls_number_restraints 50
_refine_ls_R_factor_all 0.0940
_refine_ls_R_factor_gt 0.0775
_refine_ls_shift/su_max 0.0195
_refine_ls_shift/su_mean 0.0057
_refine_ls_weighting_scheme sigma
_refine_ls_wR_factor_all 0.0667
_refine_ls_wR_factor_gt 0.0641
_cod_data_source_file c7cp05233b2.cif
_cod_data_source_block I
_cod_depositor_comments
;
The following automatic conversions were performed:

'_diffrn_radiation_probe' value 'X-ray' changed to 'x-ray' according
to
/home/data/users/saulius/crontab/automatic-downloads/rss-feeds/RSC/lib/dictionaries/cif_core.dic
dictionary named 'cif_core.dic' version 2.4.2 from 2011-04-26.

Automatic conversion script
Id: cif_fix_values 4973 2017-02-22 13:04:09Z antanas 
;
_cod_database_code 7229210

loop_
_space_group_symop_id
_space_group_symop_operation_xyz
1 x,y,z
2 -x,-y,-z

loop_
_atom_site_label
_atom_site_type_symbol
_atom_site_fract_x
_atom_site_fract_y
_atom_site_fract_z
_atom_site_adp_type
_atom_site_U_iso_or_equiv
_atom_site_site_symmetry_multiplicity
_atom_site_occupancy
_atom_site_calc_flag
Si1 Si 0.0590(5) 1.1311(4) 0.7952(5) Uiso 0.159(8) 2 1 d
C11 C 0.1028 1.2268 0.6542 Uiso 0.175(9) 2 1 d
H11a H 0.0455 1.3165 0.6543 Uiso 0.152 2 1 d
H11b H 0.2007 1.2387 0.6347 Uiso 0.152 2 1 d
C12 C 0.0789 1.157 0.5673 Uiso 0.175(9) 2 1 d
H12a H -0.0205 1.1525 0.5822 Uiso 0.255 2 1 d
H12b H 0.1301 1.0646 0.5704 Uiso 0.255 2 1 d
C13 C 0.1273 1.2318 0.4514 Uiso 0.175(9) 2 1 d
H13a H 0.2294 1.2183 0.432 Uiso 0.301 2 0.5104 d
H13b H 0.0926 1.3288 0.4451 Uiso 0.301 2 0.5104 d
Cl1 Cl 0.045(4) 1.144(2) 0.372(3) Uiso 0.425(12) 2 0.5104 d
H13c H 0.1389 1.1676 0.4024 Uiso 0.331 2 0.4896 d
H13d H 0.2238 1.2553 0.4426 Uiso 0.331 2 0.4896 d
Cl1a Cl 0.076(4) 1.398(2) 0.380(3) Uiso 0.425(12) 2 0.4896 d
O12 O 0.141(3) 0.9809(12) 0.7958(7) Uiso 0.143(14) 2 1 d
Si2 Si 0.1823(6) 0.8379(7) 0.8634(6) Uiso 0.159(8) 2 1 d
C21 C 0.3153 0.7205 0.7723 Uiso 0.175(9) 2 1 d
H21a H 0.4031 0.7562 0.7479 Uiso 0.159 2 1 d
H21b H 0.3338 0.631 0.8123 Uiso 0.159 2 1 d
C22 C 0.2669 0.7069 0.6732 Uiso 0.175(9) 2 1 d
H22a H 0.2415 0.7974 0.6372 Uiso 0.278 2 1 d
H22b H 0.1823 0.666 0.6984 Uiso 0.278 2 1 d
C23 C 0.3726 0.6235 0.5889 Uiso 0.175(9) 2 1 d
H23a H 0.4199 0.5428 0.6253 Uiso 0.359 2 0.6017 d
H23b H 0.4441 0.6761 0.5455 Uiso 0.359 2 0.6017 d
Cl2 Cl 0.297(3) 0.509(3) 0.525(3) Uiso 0.425(12) 2 0.6017 d
H23c H 0.4621 0.6379 0.584 Uiso 0.352 2 0.3983 d
H23d H 0.3367 0.6426 0.5297 Uiso 0.352 2 0.3983 d
Cl2a Cl 0.406(7) 0.474(3) 0.689(4) Uiso 0.425(12) 2 0.3983 d
O23 O 0.2487(12) 0.861(2) 0.9593(14) Uiso 0.143(14) 2 1 d
Si3 Si 0.2350(6) 0.9247(6) 1.0694(6) Uiso 0.159(8) 2 1 d
C31 C 0.4001 0.862 1.119 Uiso 0.175(9) 2 1 d
H31a H 0.4139 0.7639 1.1374 Uiso 0.137 2 1 d
H31b H 0.4811 0.8849 1.0618 Uiso 0.137 2 1 d
C32 C 0.3901 0.9293 1.2211 Uiso 0.175(9) 2 1 d
H32a H 0.3901 1.026 1.1999 Uiso 0.241 2 1 d
H32b H 0.3016 0.918 1.2737 Uiso 0.241 2 1 d
C33 C 0.5106 0.8695 1.2746 Uiso 0.175(9) 2 1 d
H33a H 0.5995 0.8871 1.2253 Uiso 0.317 2 1 d
H33b H 0.5152 0.772 1.2932 Uiso 0.317 2 1 d
Cl3 Cl 0.440(2) 0.9516(18) 1.4026(15) Uiso 0.425(12) 2 1 d
O34 O 0.2076(18) 1.0832(8) 1.043(3) Uiso 0.143(14) 2 1 d
Si4 Si 0.1130(6) 1.2170(6) 1.0007(5) Uiso 0.159(8) 2 1 d
C41 C 0.1925 1.3699 0.9989 Uiso 0.175(9) 2 1 d
H41a H 0.286 1.3628 0.9499 Uiso 0.142 2 1 d
H41b H 0.1354 1.4517 0.9727 Uiso 0.142 2 1 d
C42 C 0.2023 1.3809 1.1149 Uiso 0.175(9) 2 1 d
H42a H 0.1112 1.3731 1.165 Uiso 0.238 2 1 d
H42b H 0.2694 1.3043 1.1361 Uiso 0.238 2 1 d
C43 C 0.2454 1.51 1.1282 Uiso 0.175(9) 2 1 d
H43a H 0.172 1.588 1.1222 Uiso 0.25 2 0.5421 d
H43b H 0.3267 1.525 1.0686 Uiso 0.25 2 0.5421 d
Cl4 Cl 0.286(4) 1.540(4) 1.2570(19) Uiso 0.425(12) 2 0.5421 d
H43c H 0.2276 1.5141 1.2071 Uiso 0.229 2 0.4579 d
H43d H 0.206 1.5855 1.0922 Uiso 0.229 2 0.4579 d
Cl4a Cl 0.4379(19) 1.478(6) 1.083(4) Uiso 0.425(12) 2 0.4579 d
O3 O 0.1042(10) 0.878(3) 1.1635(11) Uiso 0.143(14) 2 1 d
O4 O -0.0422(16) 1.2270(15) 1.082(2) Uiso 0.143(14) 2 1 d
O41 O 0.103(3) 1.2060(18) 0.8791(7) Uiso 0.143(14) 2 1 d

loop_
_atom_type_symbol
_atom_type_scat_dispersion_real
_atom_type_scat_dispersion_imag
_atom_type_scat_source
C 0.0181 0.0091 'International Tables Vol C tables 4.2.6.8 and 6.1.1.1'
H 0.0000 0.0000 'International Tables Vol C tables 4.2.6.8 and 6.1.1.1'
Cl 0.3639 0.7018 'International Tables Vol C tables 4.2.6.8 and 6.1.1.1'
O 0.0492 0.0322 'International Tables Vol C tables 4.2.6.8 and 6.1.1.1'
Si 0.2541 0.3302 'International Tables Vol C tables 4.2.6.8 and 6.1.1.1'

loop_
_geom_angle_atom_site_label_1
_geom_angle_atom_site_label_2
_geom_angle_atom_site_label_3
_geom_angle_site_symmetry_1
_geom_angle_site_symmetry_3
_geom_angle
C11 Si1 O12 . . 111.7(4)
C11 Si1 O3 . 2_577 111.6(7)
C11 Si1 O41 . . 108.1(6)
O12 Si1 O3 . 2_577 107.4(13)
O12 Si1 O41 . . 108.5(11)
O3 Si1 O41 2_577 . 109.5(12)
Si1 C11 H11a . . 110.36(13)
Si1 C11 H11b . . 109.69(18)
Si1 C11 C12 . . 112.21(18)
H11a C11 H11b . . 107.886(4)
H11a C11 C12 . . 108.122(4)
H11b C11 C12 . . 108.441(3)
C11 C12 H12a . . 109.037(3)
C11 C12 H12b . . 108.737(4)
C11 C12 C13 . . 110.958(3)
H12a C12 H12b . . 108.315(4)
H12a C12 C13 . . 109.379(4)
H12b C12 C13 . . 110.361(5)
C12 C13 H13a . . 107.631(4)
C12 C13 H13b . . 115.289(5)
C12 C13 Cl1 . . 98.9(9)
C12 C13 H13c . . 104.410(4)
C12 C13 H13d . . 109.490(3)
C12 C13 Cl1a . . 136.3(10)
H13a C13 H13b . . 108.624(4)
H13a C13 Cl1 . . 116.2(9)
H13a C13 H13c . . 84.337(3)
H13a C13 H13d . . 23.430(3)
H13a C13 Cl1a . . 104.6(13)
H13b C13 Cl1 . . 110.2(8)
H13b C13 H13c . . 130.736(4)
H13b C13 H13d . . 87.552(4)
H13b C13 Cl1a . . 23.9(10)
Cl1 C13 H13c . . 32.4(9)
Cl1 C13 H13d . . 136.0(9)
Cl1 C13 Cl1a . . 92.5(15)
H13c C13 H13d . . 106.071(3)
H13c C13 Cl1a . . 107.5(11)
H13d C13 Cl1a . . 89.6(14)
C13 H13a H13d . . 83.688(4)
C13 H13b Cl1a . . 133.5(16)
C13 Cl1 H13c . . 25.1(8)
C13 H13c Cl1 . . 122.4(13)
C13 H13d H13a . . 72.882(4)
C13 Cl1a H13b . . 22.6(8)
Si1 O12 Si2 . . 149.6(7)
O12 Si2 C21 . . 111.8(6)
O12 Si2 O23 . . 109.4(12)
O12 Si2 O4 . 2_577 108.8(11)
C21 Si2 O23 . . 107.2(7)
C21 Si2 O4 . 2_577 110.8(8)
O23 Si2 O4 . 2_577 108.8(11)
Si2 C21 H21a . . 109.4(2)
Si2 C21 H21b . . 111.5(2)
Si2 C21 C22 . . 110.2(2)
H21a C21 H21b . . 107.613(4)
H21a C21 C22 . . 108.743(3)
H21b C21 C22 . . 109.403(4)
C21 C22 H22a . . 108.748(4)
C21 C22 H22b . . 107.935(3)
C21 C22 C23 . . 114.414(3)
H22a C22 H22b . . 107.426(4)
H22a C22 C23 . . 109.142(4)
H22b C22 C23 . . 108.951(4)
C22 C23 H23a . . 111.284(4)
C22 C23 H23b . . 110.080(4)
C22 C23 H23c . . 110.795(3)
C22 C23 H23d . . 102.370(4)
H23a C23 H23b . . 107.755(4)
H23a C23 H23c . . 72.624(4)
H23a C23 H23d . . 136.328(3)
H23b C23 H23c . . 37.981(3)
H23b C23 H23d . . 84.811(3)
H23c C23 H23d . . 120.382(3)
C23 H23a Cl2a . . 143(3)
C23 H23b H23c . . 66.340(3)
C23 H23c H23b . . 75.679(4)
C23 H23d Cl2 . . 99.9(15)
Si2 O23 Si3 . . 150.0(10)
O23 Si3 C31 . . 108.8(6)
O23 Si3 O34 . . 107.5(14)
O23 Si3 O3 . . 109.5(11)
C31 Si3 O34 . . 113.0(10)
C31 Si3 O3 . . 108.6(6)
O34 Si3 O3 . . 109.4(12)
Si3 C31 H31a . . 112.0(2)
Si3 C31 H31b . . 110.08(18)
Si3 C31 C32 . . 108.7(2)
H31a C31 H31b . . 108.190(5)
H31a C31 C32 . . 108.991(4)
H31b C31 C32 . . 108.868(3)
C31 C32 H32a . . 108.683(4)
C31 C32 H32b . . 108.634(3)
C31 C32 C33 . . 111.409(4)
H32a C32 H32b . . 107.890(4)
H32a C32 C33 . . 110.389(3)
H32b C32 C33 . . 109.748(4)
C32 C33 H33a . . 110.724(4)
C32 C33 H33b . . 111.695(3)
C32 C33 Cl3 . . 96.7(7)
H33a C33 H33b . . 108.575(4)
H33a C33 Cl3 . . 120.2(7)
H33b C33 Cl3 . . 108.6(5)
Si3 O34 Si4 . . 149.5(16)
O34 Si4 C41 . . 110.6(8)
O34 Si4 O4 . . 108.2(10)
O34 Si4 O41 . . 109.8(13)
C41 Si4 O4 . . 111.3(7)
C41 Si4 O41 . . 108.4(8)
O4 Si4 O41 . . 108.5(14)
Si4 C41 H41a . . 110.63(17)
Si4 C41 H41b . . 110.90(19)
Si4 C41 C42 . . 108.6(2)
H41a C41 H41b . . 108.199(4)
H41a C41 C42 . . 108.764(3)
H41b C41 C42 . . 109.743(4)
C41 C42 H42a . . 107.998(3)
C41 C42 H42b . . 108.722(4)
C41 C42 C43 . . 113.853(4)
H42a C42 H42b . . 107.504(4)
H42a C42 C43 . . 109.140(4)
H42b C42 C43 . . 109.428(3)
C42 C43 H43a . . 112.085(3)
C42 C43 H43b . . 108.232(4)
C42 C43 Cl4 . . 122.5(11)
C42 C43 H43c . . 105.863(4)
C42 C43 H43d . . 115.518(3)
C42 C43 Cl4a . . 104.0(18)
H43a C43 H43b . . 107.041(4)
H43a C43 Cl4 . . 99.6(10)
H43a C43 H43c . . 91.258(4)
H43a C43 H43d . . 26.217(4)
H43a C43 Cl4a . . 135.5(17)
H43b C43 Cl4 . . 106.3(10)
H43b C43 H43c . . 130.914(3)
H43b C43 H43d . . 81.695(4)
H43b C43 Cl4a . . 34.4(14)
Cl4 C43 H43c . . 24.6(10)
Cl4 C43 H43d . . 113.8(11)
Cl4 C43 Cl4a . . 81.3(19)
H43c C43 H43d . . 113.496(4)
H43c C43 Cl4a . . 103.3(15)
H43d C43 Cl4a . . 113.4(16)
C43 H43a H43d . . 67.505(5)
C43 H43b Cl4a . . 118(2)
C43 Cl4 H43c . . 22.5(6)
C43 H43c Cl4 . . 132.8(14)
C43 H43d H43a . . 86.279(5)
C43 Cl4a H43b . . 27.7(7)
C43 Cl4a Cl4a . 2_687 126(2)
H43b Cl4a Cl4a . 2_687 99(3)
Si1 O3 Si3 2_577 . 150.0(11)
Si2 O4 Si4 2_577 . 149.7(13)
Si1 O41 Si4 . . 149.9(14)

loop_
_geom_bond_atom_site_label_1
_geom_bond_atom_site_label_2
_geom_bond_site_symmetry_2
_geom_bond_distance
Si1 C11 . 1.888(5)
Si1 O12 . 1.603(14)
Si1 O3 2_577 1.606(12)
Si1 O41 . 1.59(2)
C11 H11a . 0.98754(7)
C11 H11b . 0.97883(6)
C11 C12 . 1.48324(7)
C12 H12a . 0.97857(6)
C12 H12b . 0.98835(6)
C12 C13 . 1.55016(11)
C13 H13a . 0.98083(6)
C13 H13b . 0.98658(6)
C13 Cl1 . 1.86(4)
C13 H13c . 0.93579(6)
C13 H13d . 1.02007(6)
C13 Cl1a . 1.86(3)
H13a H13d . 0.40808(2)
H13b Cl1a . 1.04(3)
Cl1 H13c . 1.18(4)
O12 Si2 . 1.625(13)
Si2 C21 . 1.879(6)
Si2 O23 . 1.59(2)
Si2 O4 2_577 1.618(17)
C21 H21a . 0.97813(6)
C21 H21b . 0.98996(7)
C21 C22 . 1.49097(6)
C22 H22a . 0.98995(7)
C22 H22b . 0.97772(6)
C22 C23 . 1.52001(12)
C23 H23a . 0.98950(7)
C23 H23b . 0.98009(7)
C23 H23c . 0.92650(5)
C23 H23d . 0.89629(4)
H23a Cl2a . 0.99(4)
H23b H23c . 0.62249(4)
Cl2 H23d . 1.50(3)
O23 Si3 . 1.58(2)
Si3 C31 . 1.901(7)
Si3 O34 . 1.593(10)
Si3 O3 . 1.620(15)
C31 H31a . 0.98816(6)
C31 H31b . 0.97644(7)
C31 C32 . 1.51760(9)
C32 H32a . 0.98615(6)
C32 H32b . 0.97608(7)
C32 C33 . 1.53186(9)
C33 H33a . 0.97756(7)
C33 H33b . 0.98567(6)
C33 Cl3 . 1.836(19)
O34 Si4 . 1.624(17)
Si4 C41 . 1.881(7)
Si4 O4 . 1.620(17)
Si4 O41 . 1.585(16)
C41 H41a . 0.97689(7)
C41 H41b . 0.99053(7)
C41 C42 . 1.51491(7)
C42 H42a . 0.97716(7)
C42 H42b . 0.98984(7)
C42 C43 . 1.50868(7)
C43 H43a . 0.99000(7)
C43 H43b . 0.97373(7)
C43 Cl4 . 1.86(3)
C43 H43c . 0.96950(5)
C43 H43d . 0.91661(6)
C43 Cl4a . 1.851(18)
H43a H43d . 0.43827(3)
H43b Cl4a . 1.18(3)
Cl4 H43c . 1.06(4)
Cl4a Cl4a 2_687 2.17(6)

loop_
_restr_angle_atom_site_label_1
_restr_angle_site_symmetry_1
_restr_angle_atom_site_label_2
_restr_angle_atom_site_label_3
_restr_angle_site_symmetry_3
_restr_angle_target
_restr_angle_target_weight_param
Si1 . O12 Si2 . 150 0.2
Si2 . O23 Si3 . 150 0.2
Si3 . O34 Si4 . 150 0.2
Si1 2_577 O3 Si3 . 150 0.2
Si2 2_577 O4 Si4 . 150 0.2
Si1 . O41 Si4 . 150 0.2
O12 . Si1 O3 2_577 109.47 0.5
O12 . Si1 O41 . 109.47 0.5
O3 2_577 Si1 O41 . 109.47 0.5
O12 . Si2 O23 . 109.47 0.5
O12 . Si2 O4 2_577 109.47 0.5
O23 . Si2 O4 2_577 109.47 0.5
O23 . Si3 O34 . 109.47 0.5
O23 . Si3 O3 . 109.47 0.5
O34 . Si3 O3 . 109.47 0.5
O34 . Si4 O4 . 109.47 0.5
O34 . Si4 O41 . 109.47 0.5
O4 . Si4 O41 . 109.47 0.5
C11 . Si1 O12 . 109.47 0.5
C11 . Si1 O41 . 109.47 0.5
C11 . Si1 O3 2_577 109.47 0.5
C21 . Si2 O23 . 109.47 0.5
C21 . Si2 O4 2_577 109.47 0.5
C21 . Si2 O12 . 109.47 0.5
C31 . Si3 O34 . 109.47 0.5
C31 . Si3 O3 . 109.47 0.5
C31 . Si3 O23 . 109.47 0.5
C41 . Si4 O34 . 109.47 0.5
C41 . Si4 O4 . 109.47 0.5
C41 . Si4 O41 . 109.47 0.5

loop_
_restr_equal_distance_atom_site_label_1
_restr_equal_distance_atom_site_label_2
_restr_equal_distance_site_symmetry_2
_restr_equal_distance_class_class_id
_restr_equal_distance_class_target_weight_param
Si1 O12 . 1 0.008
Si1 O3 2_577 1 0.008
Si1 O41 . 1 0.008
Si2 O12 . 1 0.008
Si2 O23 . 1 0.008
Si2 O4 2_577 1 0.008
Si3 O23 . 1 0.008
Si3 O34 . 1 0.008
Si3 O3 . 1 0.008
Si4 O34 . 1 0.008
Si4 O4 . 1 0.008
Si4 O41 . 1 0.008
Cl1 C13 . 2 0.01
Cl1a C13 . 2 0.01
Cl2a C23 . 2 0.01
Cl2 C23 . 2 0.01
Cl3 C33 . 2 0.01
Cl4 C43 . 2 0.01
Cl4a C43 . 2 0.01
C11 Si1 . 3 0.008
C21 Si2 . 3 0.008
C31 Si3 . 3 0.008
C41 Si4 . 3 0.008
